data_9014516
loop_
_publ_author_name
'Wunder, B.'
'Jahn, S.'
'Koch-Muller M'
'Speziale, S.'

_publ_section_title
;
 The 3.65 A phase, MgSi(OH)6: structural insights from
 DFT-calculations and T-dependent IR spectroscopy
 Note: theoretical structure, GGA from Pnam
;
_journal_name_full 'American Mineralogist'
_journal_page_first 1043
_journal_page_last 1048
_journal_paper_doi 10.2138/am.2012.4022
_journal_volume 97
_journal_year 2012
_chemical_formula_sum 'H6 Mg O6 Si'
_space_group_IT_number 4
_symmetry_space_group_name_Hall 'P 2yb'
_symmetry_space_group_name_H-M 'P 1 21 1'
_cell_angle_alpha 90
_cell_angle_beta 89.88
_cell_angle_gamma 90
_cell_length_a 5.148
_cell_length_b 5.252
_cell_length_c 7.404
_cell_formula_units_Z 2
_cell_volume 200.184
_database_code_amcsd 0019160
_exptl_crystal_density_diffrn 2.562
_cod_original_formula_sum 'Mg Si O6 H6'
_cod_database_code 9014516
_amcsd_formula_title MgSi(OH)6

loop_
_space_group_symop_operation_xyz
x,y,z
-x,1/2+y,-z

loop_
_atom_site_label
_atom_site_fract_x
_atom_site_fract_y
_atom_site_fract_z
Mg 0.74800 0.50000 0.24900
Si 0.25100 0.99800 0.24900
O1 0.37300 0.98700 0.47800
O2 0.87000 0.52400 0.97900
O3 0.91000 0.80100 0.69400
O4 0.45600 0.65800 0.81700
O5 0.95100 0.83900 0.31400
O6 0.39800 0.69300 0.20000
H1 0.48800 0.13300 0.49200
H2 0.99200 0.38200 0.98900
H3 0.27600 0.55400 0.23200
H4 0.81300 0.96100 0.28400
H5 0.91000 0.81500 0.56200
H6 0.43500 0.65400 0.94900

loop_
_cod_related_entry_id
_cod_related_entry_database
_cod_related_entry_code
1 AMCSD 0019160
